data_4504144
loop_
_publ_author_name
'Kodama, Koichi'
'Kobayashi, Yuka'
'Saigo, Kazuhiko'

_publ_section_title
;
 Role of the Relative Molecular Length of the Components in Ternary
 Inclusion Crystals in the Chiral Recognition and Assembly of
 Supramolecular Helical Architectures
;
_journal_issue 5
_journal_name_full 'Crystal Growth &amp; Design'
_journal_page_first 935
_journal_paper_doi 10.1021/cg060849c
_journal_volume 7
_journal_year 2007
_chemical_absolute_configuration rm
_chemical_formula_sum 'C33 H39 N O4'
_chemical_formula_weight 513.65
_space_group_IT_number 4
_symmetry_cell_setting monoclinic
_symmetry_space_group_name_Hall 'P 2yb'
_symmetry_space_group_name_H-M 'P 1 21 1'
_atom_sites_solution_hydrogens geom
_atom_sites_solution_primary direct
_atom_sites_solution_secondary difmap
_audit_creation_method SHELXL-97
_cell_angle_alpha 90.000(3)
_cell_angle_beta 109.965(3)
_cell_angle_gamma 90.000(3)
_cell_formula_units_Z 2
_cell_length_a 13.519(10)
_cell_length_b 6.014(4)
_cell_length_c 17.972(13)
_cell_measurement_reflns_used 2448
_cell_measurement_temperature 103(2)
_cell_measurement_theta_max 30.9975
_cell_measurement_theta_min 1.6021
_cell_volume 1373.4(17)
_computing_structure_refinement 'SHELXL-97 (Sheldrick, 1997)'
_computing_structure_solution 'SHELXS-97 (Sheldrick, 1990)'
_diffrn_ambient_temperature 103(2)
_diffrn_measured_fraction_theta_full 0.994
_diffrn_measured_fraction_theta_max 0.994
_diffrn_radiation_monochromator graphite
_diffrn_radiation_source 'fine-focus sealed tube'
_diffrn_radiation_type MoK\a
_diffrn_radiation_wavelength 0.71070
_diffrn_reflns_av_R_equivalents 0.0414
_diffrn_reflns_av_sigmaI/netI 0.0747
_diffrn_reflns_limit_h_max 16
_diffrn_reflns_limit_h_min -12
_diffrn_reflns_limit_k_max 6
_diffrn_reflns_limit_k_min -7
_diffrn_reflns_limit_l_max 21
_diffrn_reflns_limit_l_min -21
_diffrn_reflns_number 8824
_diffrn_reflns_theta_full 24.99
_diffrn_reflns_theta_max 24.99
_diffrn_reflns_theta_min 1.60
_exptl_absorpt_coefficient_mu 0.081
_exptl_absorpt_correction_T_max 0.9960
_exptl_absorpt_correction_T_min 0.9608
_exptl_absorpt_correction_type multi-scan
_exptl_crystal_colour colorless
_exptl_crystal_density_diffrn 1.242
_exptl_crystal_density_method 'not measured'
_exptl_crystal_description Needle
_exptl_crystal_F_000 552
_exptl_crystal_size_max 0.50
_exptl_crystal_size_mid 0.25
_exptl_crystal_size_min 0.05
_refine_diff_density_max 0.315
_refine_diff_density_min -0.326
_refine_diff_density_rms 0.076
_refine_ls_abs_structure_details 'Flack H D (1983), Acta Cryst. A39, 876-881'
_refine_ls_abs_structure_Flack 1(2)
_refine_ls_extinction_method none
_refine_ls_goodness_of_fit_ref 1.145
_refine_ls_hydrogen_treatment mixed
_refine_ls_matrix_type full
_refine_ls_number_parameters 363
_refine_ls_number_reflns 4731
_refine_ls_number_restraints 1
_refine_ls_restrained_S_all 1.145
_refine_ls_R_factor_all 0.0954
_refine_ls_R_factor_gt 0.0664
_refine_ls_shift/su_max 0.000
_refine_ls_shift/su_mean 0.000
_refine_ls_structure_factor_coef Fsqd
_refine_ls_weighting_details 'calc w=1/[\s^2^(Fo^2^)+(0.0723P)^2^+0.8634P] where P=(Fo^2^+2Fc^2^)/3'
_refine_ls_weighting_scheme calc
_refine_ls_wR_factor_gt 0.1455
_refine_ls_wR_factor_ref 0.1800
_reflns_number_gt 3517
_reflns_number_total 4731
_reflns_threshold_expression >2sigma(I)
_cod_data_source_file cg060849csi20061127_100443.cif
_cod_data_source_block (1S,2R)-1_2d_(S)-3b
_cod_depositor_comments
;
The following automatic conversions were performed:
'_atom_site_symetry_multiplicity' tag replaced with
'_atom_site_symmetry_multiplicity'.

Automatic conversion script
Id: cif_correct_tags 1440 2010-10-19 06:21:57Z saulius 

The following automatic conversions were performed:

'_exptl_absorpt_correction_type' value 'Multi-scan' changed to
'multi-scan' according to
/home/saulius/struct/CIF-dictionaries/cif_core.dic dictionary named
'cif_core.dic' version 2.4.1 from 2010-06-29.

Automatic conversion script
Id: cif_fix_values 1715 2011-07-08 13:25:40Z adriana 
;
_cod_original_cell_volume 1373.2(17)
_cod_original_sg_symbol_H-M 'P 21'
_cod_database_code 4504144

loop_
_symmetry_equiv_pos_as_xyz
'x, y, z'
'-x, y+1/2, -z'

loop_
_atom_site_label
_atom_site_type_symbol
_atom_site_fract_x
_atom_site_fract_y
_atom_site_fract_z
_atom_site_U_iso_or_equiv
_atom_site_adp_type
_atom_site_occupancy
_atom_site_symmetry_multiplicity
_atom_site_calc_flag
_atom_site_refinement_flags
O1 O 1.1373(2) 0.6072(5) 0.64482(18) 0.0273(7) Uani 1 1 d .
O2 O 1.0433(2) 1.3415(5) 0.72965(18) 0.0277(7) Uani 1 1 d .
O3 O 0.8860(2) 1.1488(5) 0.60235(18) 0.0268(7) Uani 1 1 d .
H41 H 0.9281 1.2191 0.6441 0.040 Uiso 1 1 calc R
N1 N 0.9101(3) 0.8304(7) 0.4950(2) 0.0230(8) Uani 1 1 d .
O5 O 1.1140(3) 0.9357(5) 0.58595(19) 0.0305(8) Uani 1 1 d .
C6 C 0.7266(3) 0.8336(7) 0.4953(2) 0.0196(9) Uani 1 1 d .
C7 C 0.8413(3) 0.7891(7) 0.5433(2) 0.0216(10) Uani 1 1 d .
H1 H 0.8474 0.6276 0.5573 0.026 Uiso 1 1 calc R
C8 C 0.8159(3) 0.6676(8) 0.7050(3) 0.0250(10) Uani 1 1 d .
H2 H 0.8701 0.5667 0.7053 0.030 Uiso 1 1 calc R
C9 C 1.2699(3) 0.8836(8) 0.6976(3) 0.0239(10) Uani 1 1 d .
C10 C 1.4020(4) 1.1674(8) 0.7468(3) 0.0282(11) Uani 1 1 d .
H3 H 1.4263 1.3136 0.7426 0.034 Uiso 1 1 calc R
C11 C 0.8084(3) 0.8740(8) 0.6678(2) 0.0234(10) Uani 1 1 d .
C12 C 0.9518(3) 1.1773(8) 0.8364(3) 0.0263(11) Uani 1 1 d .
H4 H 0.9320 1.3215 0.8149 0.032 Uiso 1 1 calc R
C13 C 0.7442(4) 0.6100(8) 0.7416(3) 0.0262(10) Uani 1 1 d .
H5 H 0.7489 0.4687 0.7662 0.031 Uiso 1 1 calc R
C14 C 1.0372(4) 1.0720(7) 0.8262(3) 0.0249(10) Uani 1 1 d .
C15 C 1.1666(3) 0.8046(8) 0.6397(3) 0.0232(10) Uani 1 1 d .
C16 C 0.6664(4) 0.7567(8) 0.7423(3) 0.0296(11) Uani 1 1 d .
H6 H 0.6174 0.7162 0.7673 0.036 Uiso 1 1 calc R
C17 C 0.5162(4) 0.9057(8) 0.4099(3) 0.0259(11) Uani 1 1 d .
H7 H 0.4440 0.9295 0.3801 0.031 Uiso 1 1 calc R
C18 C 0.6928(4) 1.0362(7) 0.4583(2) 0.0231(10) Uani 1 1 d .
H8 H 0.7425 1.1517 0.4629 0.028 Uiso 1 1 calc R
C19 C 0.6526(4) 0.6686(8) 0.4894(3) 0.0258(10) Uani 1 1 d .
H9 H 0.6747 0.5293 0.5145 0.031 Uiso 1 1 calc R
C20 C 1.2000(4) 1.2938(9) 0.8472(3) 0.0332(12) Uani 1 1 d .
H10 H 1.2440 1.3631 0.8203 0.050 Uiso 1 1 calc R
H11 H 1.2411 1.1816 0.8846 0.050 Uiso 1 1 calc R
H12 H 1.1757 1.4077 0.8760 0.050 Uiso 1 1 calc R
C21 C 0.7307(3) 1.0203(8) 0.6689(3) 0.0257(10) Uani 1 1 d .
H13 H 0.7256 1.1609 0.6438 0.031 Uiso 1 1 calc R
C22 C 0.9209(3) 0.8626(8) 0.9099(3) 0.0250(10) Uani 1 1 d .
C23 C 1.3307(4) 0.7442(8) 0.7562(3) 0.0296(11) Uani 1 1 d .
H14 H 1.3074 0.5965 0.7592 0.036 Uiso 1 1 calc R
C24 C 1.3057(3) 1.0977(8) 0.6932(3) 0.0243(10) Uani 1 1 d .
H15 H 1.2644 1.1969 0.6535 0.029 Uiso 1 1 calc R
C25 C 0.5882(4) 1.0723(8) 0.4150(3) 0.0277(11) Uani 1 1 d .
H16 H 0.5660 1.2103 0.3889 0.033 Uiso 1 1 calc R
C26 C 1.4249(4) 0.8149(9) 0.8107(3) 0.0357(12) Uani 1 1 d .
H17 H 1.4639 0.7171 0.8517 0.043 Uiso 1 1 calc R
C27 C 0.5477(4) 0.7040(8) 0.4477(3) 0.0282(11) Uani 1 1 d .
H18 H 0.4974 0.5911 0.4449 0.034 Uiso 1 1 calc R
C28 C 1.0635(4) 0.8617(7) 0.8586(3) 0.0287(11) Uani 1 1 d .
H19 H 1.1219 0.7866 0.8522 0.034 Uiso 1 1 calc R
C29 C 0.6593(4) 0.9641(8) 0.7066(3) 0.0279(11) Uani 1 1 d .
H20 H 0.6064 1.0665 0.7078 0.033 Uiso 1 1 calc R
C30 C 0.8941(3) 1.0734(8) 0.8783(3) 0.0269(11) Uani 1 1 d .
H21 H 0.8360 1.1485 0.8850 0.032 Uiso 1 1 calc R
C31 C 0.8814(4) 0.9193(7) 0.6208(3) 0.0257(10) Uani 1 1 d .
H22 H 0.9538 0.8666 0.6522 0.031 Uiso 1 1 calc R
C32 C 1.1051(3) 1.1831(8) 0.7862(3) 0.0237(10) Uani 1 1 d .
H23 H 1.1310 1.0673 0.7574 0.028 Uiso 1 1 calc R
C33 C 1.5520(4) 1.2000(9) 0.9407(3) 0.0373(13) Uani 1 1 d .
H24 H 1.5262 1.0804 0.9673 0.045 Uiso 1 1 calc R
H25 H 1.4986 1.3199 0.9267 0.045 Uiso 1 1 calc R
C34 C 1.5639(4) 1.1088(10) 0.8658(3) 0.0405(14) Uani 1 1 d .
H26 H 1.5933 1.2268 0.8411 0.049 Uiso 1 1 calc R
H27 H 1.6151 0.9848 0.8800 0.049 Uiso 1 1 calc R
C35 C 1.4633(4) 1.0270(9) 0.8063(3) 0.0307(12) Uani 1 1 d .
C36 C 1.0068(4) 0.7586(8) 0.8999(3) 0.0304(11) Uani 1 1 d .
H28 H 1.0272 0.6149 0.9218 0.037 Uiso 1 1 calc R
C37 C 1.6552(4) 1.2918(10) 0.9981(3) 0.0448(14) Uani 1 1 d .
H29 H 1.7094 1.1759 1.0100 0.067 Uiso 1 1 calc R
H30 H 1.6449 1.3388 1.0471 0.067 Uiso 1 1 calc R
H31 H 1.6776 1.4195 0.9739 0.067 Uiso 1 1 calc R
C38 C 0.8562(4) 0.7479(9) 0.9525(3) 0.0357(12) Uani 1 1 d .
H32 H 0.8157 0.8591 0.9699 0.054 Uiso 1 1 calc R
H33 H 0.9030 0.6684 0.9987 0.054 Uiso 1 1 calc R
H34 H 0.8078 0.6420 0.9167 0.054 Uiso 1 1 calc R
H36 H 0.983(4) 0.864(7) 0.527(3) 0.024(12) Uiso 1 1 d .
H37 H 0.900(5) 0.717(11) 0.452(4) 0.055(17) Uiso 1 1 d .
H38 H 0.889(5) 0.967(12) 0.456(4) 0.08(2) Uiso 1 1 d .
H40 H 1.076(4) 1.415(10) 0.700(4) 0.06(2) Uiso 1 1 d .

loop_
_atom_site_aniso_label
_atom_site_aniso_U_11
_atom_site_aniso_U_22
_atom_site_aniso_U_33
_atom_site_aniso_U_23
_atom_site_aniso_U_13
_atom_site_aniso_U_12
O1 0.0333(18) 0.0198(18) 0.0294(18) -0.0012(14) 0.0116(15) -0.0036(15)
O2 0.0328(18) 0.0260(18) 0.0236(17) 0.0040(15) 0.0089(14) 0.0007(16)
O3 0.0358(19) 0.0191(16) 0.0232(16) -0.0002(13) 0.0072(14) -0.0043(15)
N1 0.021(2) 0.027(2) 0.022(2) 0.0021(19) 0.0087(16) -0.0003(18)
O5 0.0315(18) 0.0280(18) 0.0274(18) 0.0022(15) 0.0039(15) -0.0035(15)
C6 0.017(2) 0.024(2) 0.019(2) -0.0032(19) 0.0083(17) 0.0012(19)
C7 0.027(2) 0.022(2) 0.017(2) 0.0004(18) 0.0090(18) 0.003(2)
C8 0.024(2) 0.024(3) 0.025(2) 0.002(2) 0.005(2) 0.004(2)
C9 0.025(2) 0.025(3) 0.025(2) -0.0012(19) 0.0116(19) 0.0014(19)
C10 0.033(3) 0.026(3) 0.029(3) -0.004(2) 0.015(2) 0.003(2)
C11 0.025(2) 0.028(3) 0.014(2) -0.0046(18) 0.0022(18) 0.000(2)
C12 0.030(3) 0.023(2) 0.027(2) 0.004(2) 0.011(2) 0.002(2)
C13 0.036(3) 0.022(2) 0.020(2) 0.0009(19) 0.009(2) -0.002(2)
C14 0.030(2) 0.022(2) 0.022(2) -0.0034(19) 0.008(2) -0.005(2)
C15 0.026(2) 0.024(3) 0.025(2) -0.004(2) 0.014(2) 0.004(2)
C16 0.024(2) 0.038(3) 0.026(2) -0.004(2) 0.008(2) -0.001(2)
C17 0.022(2) 0.034(3) 0.022(2) 0.004(2) 0.008(2) 0.004(2)
C18 0.031(3) 0.020(2) 0.021(2) -0.0016(19) 0.012(2) 0.000(2)
C19 0.029(2) 0.027(3) 0.022(2) -0.004(2) 0.009(2) -0.007(2)
C20 0.032(3) 0.038(3) 0.029(3) 0.006(2) 0.009(2) -0.004(2)
C21 0.025(2) 0.029(3) 0.022(2) 0.000(2) 0.006(2) 0.004(2)
C22 0.028(2) 0.027(3) 0.019(2) 0.001(2) 0.0071(19) -0.007(2)
C23 0.032(3) 0.024(3) 0.032(3) 0.004(2) 0.010(2) 0.005(2)
C24 0.022(2) 0.029(3) 0.023(2) -0.001(2) 0.0080(19) -0.002(2)
C25 0.029(2) 0.025(3) 0.028(3) 0.002(2) 0.007(2) 0.007(2)
C26 0.035(3) 0.041(3) 0.026(3) 0.004(2) 0.004(2) 0.007(3)
C27 0.025(2) 0.032(3) 0.031(3) -0.004(2) 0.014(2) -0.009(2)
C28 0.033(3) 0.018(2) 0.035(3) -0.001(2) 0.011(2) 0.002(2)
C29 0.028(3) 0.033(3) 0.022(2) 0.001(2) 0.008(2) 0.005(2)
C30 0.022(2) 0.032(3) 0.025(2) -0.001(2) 0.004(2) 0.004(2)
C31 0.029(3) 0.026(3) 0.022(2) 0.001(2) 0.009(2) 0.002(2)
C32 0.027(2) 0.023(2) 0.024(2) 0.001(2) 0.014(2) 0.000(2)
C33 0.040(3) 0.042(3) 0.030(3) -0.006(2) 0.012(2) -0.005(2)
C34 0.023(2) 0.063(4) 0.034(3) -0.012(3) 0.006(2) 0.003(3)
C35 0.027(3) 0.038(3) 0.029(3) -0.007(2) 0.012(2) 0.004(2)
C36 0.040(3) 0.023(3) 0.025(2) 0.001(2) 0.007(2) -0.004(2)
C37 0.041(3) 0.059(4) 0.033(3) -0.011(3) 0.010(2) -0.016(3)
C38 0.038(3) 0.040(3) 0.030(3) 0.005(2) 0.014(2) -0.006(2)

loop_
_atom_type_symbol
_atom_type_description
_atom_type_scat_dispersion_real
_atom_type_scat_dispersion_imag
_atom_type_scat_source
C C 0.0033 0.0016 'International Tables Vol C Tables 4.2.6.8 and 6.1.1.4'
H H 0.0000 0.0000 'International Tables Vol C Tables 4.2.6.8 and 6.1.1.4'
N N 0.0061 0.0033 'International Tables Vol C Tables 4.2.6.8 and 6.1.1.4'
O O 0.0106 0.0060 'International Tables Vol C Tables 4.2.6.8 and 6.1.1.4'

loop_
_geom_angle_atom_site_label_1
_geom_angle_atom_site_label_2
_geom_angle_atom_site_label_3
_geom_angle
C32 O2 H40 117(4)
C31 O3 H41 109.5
C7 N1 H36 114(3)
C7 N1 H37 113(3)
H36 N1 H37 116(4)
C7 N1 H38 116(4)
H36 N1 H38 103(4)
H37 N1 H38 94(4)
C19 C6 C18 118.7(4)
C19 C6 C7 119.2(4)
C18 C6 C7 122.1(4)
N1 C7 C6 111.1(3)
N1 C7 C31 110.3(4)
C6 C7 C31 113.8(4)
N1 C7 H1 107.1
C6 C7 H1 107.1
C31 C7 H1 107.1
C13 C8 C11 120.0(4)
C13 C8 H2 120.0
C11 C8 H2 120.0
C23 C9 C24 118.7(4)
C23 C9 C15 120.5(4)
C24 C9 C15 120.8(4)
C35 C10 C24 121.3(5)
C35 C10 H3 119.4
C24 C10 H3 119.4
C21 C11 C8 119.5(4)
C21 C11 C31 122.3(4)
C8 C11 C31 117.9(4)
C14 C12 C30 120.7(4)
C14 C12 H4 119.7
C30 C12 H4 119.7
C16 C13 C8 120.3(4)
C16 C13 H5 119.9
C8 C13 H5 119.9
C12 C14 C28 117.9(4)
C12 C14 C32 122.3(4)
C28 C14 C32 119.7(4)
O5 C15 O1 122.3(4)
O5 C15 C9 118.7(4)
O1 C15 C9 119.0(4)
C13 C16 C29 120.1(5)
C13 C16 H6 119.9
C29 C16 H6 119.9
C25 C17 C27 120.8(4)
C25 C17 H7 119.6
C27 C17 H7 119.6
C25 C18 C6 120.9(4)
C25 C18 H8 119.5
C6 C18 H8 119.5
C27 C19 C6 120.9(4)
C27 C19 H9 119.6
C6 C19 H9 119.6
C32 C20 H10 109.5
C32 C20 H11 109.5
H10 C20 H11 109.5
C32 C20 H12 109.5
H10 C20 H12 109.5
H11 C20 H12 109.5
C11 C21 C29 120.6(4)
C11 C21 H13 119.7
C29 C21 H13 119.7
C36 C22 C30 118.2(4)
C36 C22 C38 121.1(4)
C30 C22 C38 120.7(4)
C9 C23 C26 121.3(5)
C9 C23 H14 119.3
C26 C23 H14 119.3
C9 C24 C10 120.1(4)
C9 C24 H15 120.0
C10 C24 H15 120.0
C17 C25 C18 119.2(4)
C17 C25 H16 120.4
C18 C25 H16 120.4
C23 C26 C35 120.9(5)
C23 C26 H17 119.5
C35 C26 H17 119.5
C19 C27 C17 119.4(4)
C19 C27 H18 120.3
C17 C27 H18 120.3
C36 C28 C14 121.7(4)
C36 C28 H19 119.2
C14 C28 H19 119.2
C16 C29 C21 119.4(4)
C16 C29 H20 120.3
C21 C29 H20 120.3
C22 C30 C12 120.9(4)
C22 C30 H21 119.6
C12 C30 H21 119.6
O3 C31 C11 112.9(4)
O3 C31 C7 108.3(4)
C11 C31 C7 108.6(4)
O3 C31 H22 109.0
C11 C31 H22 109.0
C7 C31 H22 109.0
O2 C32 C14 109.3(4)
O2 C32 C20 111.3(4)
C14 C32 C20 110.5(4)
O2 C32 H23 108.5
C14 C32 H23 108.5
C20 C32 H23 108.5
C34 C33 C37 112.4(4)
C34 C33 H24 109.1
C37 C33 H24 109.1
C34 C33 H25 109.1
C37 C33 H25 109.1
H24 C33 H25 107.8
C35 C34 C33 114.1(4)
C35 C34 H26 108.7
C33 C34 H26 108.7
C35 C34 H27 108.7
C33 C34 H27 108.7
H26 C34 H27 107.6
C26 C35 C10 117.7(4)
C26 C35 C34 121.8(5)
C10 C35 C34 120.4(5)
C28 C36 C22 120.7(4)
C28 C36 H28 119.7
C22 C36 H28 119.7
C33 C37 H29 109.5
C33 C37 H30 109.5
H29 C37 H30 109.5
C33 C37 H31 109.5
H29 C37 H31 109.5
H30 C37 H31 109.5
C22 C38 H32 109.5
C22 C38 H33 109.5
H32 C38 H33 109.5
C22 C38 H34 109.5
H32 C38 H34 109.5
H33 C38 H34 109.5

loop_
_geom_bond_atom_site_label_1
_geom_bond_atom_site_label_2
_geom_bond_distance
O1 C15 1.265(5)
O2 C32 1.434(5)
O2 H40 0.92(6)
O3 C31 1.426(5)
O3 H41 0.8800
N1 C7 1.493(5)
N1 H36 0.97(5)
N1 H37 1.01(7)
N1 H38 1.05(7)
O5 C15 1.261(5)
C6 C19 1.386(6)
C6 C18 1.389(6)
C6 C7 1.519(6)
C7 C31 1.528(6)
C7 H1 1.0000
C8 C13 1.388(6)
C8 C11 1.397(6)
C8 H2 0.9500
C9 C23 1.377(6)
C9 C24 1.387(6)
C9 C15 1.505(6)
C10 C35 1.392(7)
C10 C24 1.394(6)
C10 H3 0.9500
C11 C21 1.375(6)
C11 C31 1.526(6)
C12 C14 1.383(6)
C12 C30 1.401(6)
C12 H4 0.9500
C13 C16 1.377(6)
C13 H5 0.9500
C14 C28 1.387(6)
C14 C32 1.502(6)
C16 C29 1.391(7)
C16 H6 0.9500
C17 C25 1.378(6)
C17 C27 1.385(6)
C17 H7 0.9500
C18 C25 1.379(6)
C18 H8 0.9500
C19 C27 1.376(6)
C19 H9 0.9500
C20 C32 1.527(6)
C20 H10 0.9800
C20 H11 0.9800
C20 H12 0.9800
C21 C29 1.397(6)
C21 H13 0.9500
C22 C36 1.384(6)
C22 C30 1.386(7)
C22 C38 1.512(6)
C23 C26 1.382(7)
C23 H14 0.9500
C24 H15 0.9500
C25 H16 0.9500
C26 C35 1.390(8)
C26 H17 0.9500
C27 H18 0.9500
C28 C36 1.382(7)
C28 H19 0.9500
C29 H20 0.9500
C30 H21 0.9500
C31 H22 1.0000
C32 H23 1.0000
C33 C34 1.512(7)
C33 C37 1.528(7)
C33 H24 0.9900
C33 H25 0.9900
C34 C35 1.497(7)
C34 H26 0.9900
C34 H27 0.9900
C36 H28 0.9500
C37 H29 0.9800
C37 H30 0.9800
C37 H31 0.9800
C38 H32 0.9800
C38 H33 0.9800
C38 H34 0.9800

loop_
_geom_torsion_atom_site_label_1
_geom_torsion_atom_site_label_2
_geom_torsion_atom_site_label_3
_geom_torsion_atom_site_label_4
_geom_torsion
C19 C6 C7 N1 125.7(4)
C18 C6 C7 N1 -55.6(5)
C19 C6 C7 C31 -109.1(5)
C18 C6 C7 C31 69.6(5)
C13 C8 C11 C21 1.1(6)
C13 C8 C11 C31 -173.4(4)
C11 C8 C13 C16 -0.9(7)
C30 C12 C14 C28 -0.1(7)
C30 C12 C14 C32 -176.1(4)
C23 C9 C15 O5 -178.7(4)
C24 C9 C15 O5 1.3(6)
C23 C9 C15 O1 -1.1(6)
C24 C9 C15 O1 178.9(4)
C8 C13 C16 C29 -0.2(7)
C19 C6 C18 C25 -1.4(6)
C7 C6 C18 C25 179.9(4)
C18 C6 C19 C27 0.0(6)
C7 C6 C19 C27 178.8(4)
C8 C11 C21 C29 -0.2(6)
C31 C11 C21 C29 174.1(4)
C24 C9 C23 C26 1.0(7)
C15 C9 C23 C26 -178.9(4)
C23 C9 C24 C10 0.7(6)
C15 C9 C24 C10 -179.3(4)
C35 C10 C24 C9 -1.1(6)
C27 C17 C25 C18 0.0(7)
C6 C18 C25 C17 1.3(6)
C9 C23 C26 C35 -2.4(8)
C6 C19 C27 C17 1.3(7)
C25 C17 C27 C19 -1.3(7)
C12 C14 C28 C36 0.0(7)
C32 C14 C28 C36 176.2(4)
C13 C16 C29 C21 1.1(7)
C11 C21 C29 C16 -0.9(7)
C36 C22 C30 C12 0.8(7)
C38 C22 C30 C12 -177.9(4)
C14 C12 C30 C22 -0.4(7)
C21 C11 C31 O3 20.3(6)
C8 C11 C31 O3 -165.3(4)
C21 C11 C31 C7 -99.7(5)
C8 C11 C31 C7 74.6(5)
N1 C7 C31 O3 56.6(5)
C6 C7 C31 O3 -69.0(5)
N1 C7 C31 C11 179.5(3)
C6 C7 C31 C11 53.9(5)
C12 C14 C32 O2 -29.1(6)
C28 C14 C32 O2 155.0(4)
C12 C14 C32 C20 93.8(5)
C28 C14 C32 C20 -82.2(5)
C37 C33 C34 C35 -177.3(5)
C23 C26 C35 C10 2.0(7)
C23 C26 C35 C34 178.5(4)
C24 C10 C35 C26 -0.3(7)
C24 C10 C35 C34 -176.8(4)
C33 C34 C35 C26 -83.4(6)
C33 C34 C35 C10 92.9(6)
C14 C28 C36 C22 0.5(7)
C30 C22 C36 C28 -0.9(7)
C38 C22 C36 C28 177.8(4)
